data_4030291
loop_
_publ_author_name
'Bolte, Benoit'
'Basutto, Jose A.'
'Bryan, Christopher S.'
'Garson, Mary J.'
'Banwell, Martin G.'
'Ward, Jas S.'

_publ_section_title
;
 Modular Total Syntheses of the Marine-Derived Resorcylic Acid Lactones
 Cochliomycins A and B Using a Late-Stage Nozaki-Hiyama-Kishi
 Macrocyclization Reaction.
;
_journal_issue 1
_journal_name_full 'The Journal of organic chemistry'
_journal_page_first 460
_journal_paper_doi 10.1021/jo5024602
_journal_volume 80
_journal_year 2014
_chemical_absolute_configuration ad
_chemical_compound_source 'Research School of Chemistry'
_chemical_formula_moiety 'C19 H24 O7, H2 O1'
_chemical_formula_sum 'C19 H26 O8'
_chemical_formula_weight 382.41
_space_group_IT_number 5
_symmetry_cell_setting monoclinic
_symmetry_space_group_name_Hall 'C 2y'
_symmetry_space_group_name_H-M 'C 1 2 1'
_atom_sites_solution_hydrogens difmap
_atom_sites_solution_primary direct
_audit_creation_date 2014-08-03
_audit_creation_method CRYSTALS_ver_14.43
_cell_angle_alpha 90
_cell_angle_beta 105.1099(15)
_cell_angle_gamma 90
_cell_formula_units_Z 4
_cell_length_a 16.8112(2)
_cell_length_b 4.97960(10)
_cell_length_c 23.1742(3)
_cell_measurement_reflns_used 4960
_cell_measurement_temperature 150
_cell_measurement_theta_max 72
_cell_measurement_theta_min 4
_cell_volume 1872.91(5)
_computing_cell_refinement 'CrysAlis PRO, (Agilent Technologies, 2013)'
_computing_data_collection 'SuperNova, (Agilent Technologies, 2013)'
_computing_data_reduction 'CrysAlis PRO, (Agilent Technologies, 2013)'
_computing_molecular_graphics 'CAMERON (Watkin et al., 1996)'
_computing_publication_material 'CRYSTALS (Betteridge et al., 2003)'
_computing_structure_refinement 'CRYSTALS (Betteridge et al., 2003)'
_computing_structure_solution 'SIR92 (Altomare et al., 1994)'
_diffrn_ambient_temperature 150
_diffrn_measured_fraction_theta_full 0.998
_diffrn_measured_fraction_theta_max 0.998
_diffrn_measurement_device Area
_diffrn_measurement_device_type 'Oxford Diffraction SuperNova'
_diffrn_measurement_method \w
_diffrn_radiation_monochromator Mirror
_diffrn_radiation_type 'Cu K\a'
_diffrn_radiation_wavelength 1.54184
_diffrn_reflns_av_R_equivalents 0.034
_diffrn_reflns_limit_h_max 20
_diffrn_reflns_limit_h_min -20
_diffrn_reflns_limit_k_max 6
_diffrn_reflns_limit_k_min -5
_diffrn_reflns_limit_l_max 28
_diffrn_reflns_limit_l_min -28
_diffrn_reflns_number 11280
_diffrn_reflns_theta_full 72.419
_diffrn_reflns_theta_max 72.419
_diffrn_reflns_theta_min 3.952
_diffrn_standards_number 0
_exptl_absorpt_coefficient_mu 0.888
_exptl_absorpt_correction_T_max 0.98
_exptl_absorpt_correction_T_min 0.86
_exptl_absorpt_correction_type multi-scan
_exptl_absorpt_process_details 'CrysAlis, (Oxford Diffraction, 2002)'
_exptl_crystal_colour colourless
_exptl_crystal_density_diffrn 1.356
_exptl_crystal_density_method 'not measured'
_exptl_crystal_description lath
_exptl_crystal_F_000 816
_exptl_crystal_size_max 0.315
_exptl_crystal_size_mid 0.048
_exptl_crystal_size_min 0.018
_refine_diff_density_max 0.19
_refine_diff_density_min -0.16
_refine_ls_abs_structure_details 'Flack (1983), 989 Friedel-pairs'
_refine_ls_abs_structure_Flack -0.10(16)
_refine_ls_extinction_method None
_refine_ls_goodness_of_fit_ref 1.0020
_refine_ls_hydrogen_treatment constr
_refine_ls_matrix_type full
_refine_ls_number_parameters 245
_refine_ls_number_reflns 3051
_refine_ls_number_restraints 1
_refine_ls_R_factor_all 0.0321
_refine_ls_R_factor_gt 0.0307
_refine_ls_shift/su_max 0.0003586
_refine_ls_shift/su_mean 0.0000275
_refine_ls_structure_factor_coef Fsqd
_refine_ls_weighting_details
;
 Method= Modified Sheldrick 
 w=1/[\s^2^(F^2^) + ( 0.04P)^2^ + 0.60P] 
 ,where P=(max(Fo^2^,0) + 2Fc^2^)/3 
;
_refine_ls_weighting_scheme calc
_refine_ls_wR_factor_all 0.0771
_refine_ls_wR_factor_gt 0.0759
_refine_ls_wR_factor_ref 0.0771
_reflns_limit_h_max 20
_reflns_limit_h_min -20
_reflns_limit_k_max 6
_reflns_limit_k_min -5
_reflns_limit_l_max 28
_reflns_limit_l_min 0
_reflns_number_gt 2944
_reflns_number_total 3061
_reflns_threshold_expression I>2.0\s(I)
_oxford_diffrn_Wilson_B_factor 2.23
_oxford_diffrn_Wilson_scale 0.03
_oxford_refine_ls_r_factor_ref 0.0321
_oxford_refine_ls_scale 5.81(10)
_oxford_reflns_number_all 3051
_oxford_reflns_threshold_expression_ref I>-3.0\s(I)
_oxford_structure_analysis_title 'C:\Users\Hill Group\Desktop\Jas At 11:26 on '
_cod_data_source_file jo5024602_si_002.cif
_cod_data_source_block BB.B167-Zeaenol
_cod_depositor_comments 'Adding full bibliography for 4030291--4030292.cif.'
_cod_original_sg_symbol_H-M 'C 1 2 1 '
_cod_database_code 4030291

loop_
_symmetry_equiv_pos_as_xyz
x,y,z
x+1/2,y+1/2,z
-x,y,-z
-x+1/2,y+1/2,-z

loop_
_atom_site_label
_atom_site_type_symbol
_atom_site_fract_x
_atom_site_fract_y
_atom_site_fract_z
_atom_site_U_iso_or_equiv
_atom_site_occupancy
_atom_site_adp_type
_atom_site_refinement_flags_posn
C1 C 0.65198(10) 0.3712(4) 0.21506(8) 0.0302 1.0000 Uani .
C2 C 0.61897(9) 0.1617(3) 0.24973(7) 0.0244 1.0000 Uani .
C3 C 0.63511(9) 0.2245(3) 0.31602(7) 0.0248 1.0000 Uani .
C4 C 0.59065(9) 0.4650(4) 0.33162(7) 0.0235 1.0000 Uani .
C5 C 0.57550(9) 0.4997(3) 0.38413(7) 0.0228 1.0000 Uani .
C6 C 0.52748(9) 0.7285(3) 0.40049(7) 0.0215 1.0000 Uani .
C7 C 0.44807(9) 0.6265(3) 0.41396(6) 0.0205 1.0000 Uani .
C8 C 0.39679(9) 0.4557(3) 0.36323(6) 0.0207 1.0000 Uani .
C9 C 0.36417(9) 0.6092(3) 0.30451(6) 0.0227 1.0000 Uani .
C10 C 0.33710(9) 0.4170(4) 0.25335(7) 0.0252 1.0000 Uani .
C11 C 0.37831(9) 0.3777(3) 0.21242(7) 0.0239 1.0000 Uani .
C12 C 0.35511(10) 0.1741(3) 0.16422(7) 0.0247 1.0000 Uani .
C13 C 0.41375(10) 0.0144(3) 0.14542(7) 0.0260 1.0000 Uani .
C14 C 0.50359(10) 0.0178(3) 0.17243(7) 0.0268 1.0000 Uani .
C17 C 0.38435(12) -0.1707(4) 0.09801(7) 0.0315 1.0000 Uani .
C18 C 0.30001(12) -0.2046(4) 0.07221(8) 0.0337 1.0000 Uani .
C19 C 0.24456(11) -0.0499(4) 0.09185(7) 0.0308 1.0000 Uani .
C20 C 0.27191(10) 0.1460(4) 0.13631(7) 0.0276 1.0000 Uani .
C23 C 0.12859(13) -0.2805(5) 0.02992(9) 0.0453 1.0000 Uani .
O15 O 0.52903(6) 0.1381(3) 0.22583(5) 0.0265 1.0000 Uani .
O16 O 0.55291(8) -0.0900(3) 0.14878(6) 0.0383 1.0000 Uani .
O21 O 0.43468(9) -0.3252(3) 0.07538(6) 0.0439 1.0000 Uani .
O22 O 0.16137(8) -0.0652(3) 0.07033(5) 0.0400 1.0000 Uani .
O24 O 0.57433(7) 0.8646(3) 0.45325(5) 0.0257 1.0000 Uani .
O25 O 0.39986(6) 0.8464(3) 0.42604(5) 0.0244 1.0000 Uani .
O26 O 0.32823(6) 0.3369(3) 0.38034(5) 0.0253 1.0000 Uani .
O101 O 0.24026(7) 0.4625(3) 0.46652(5) 0.0281 1.0000 Uani .
H11 H 0.6363 0.3307 0.1729 0.0446 1.0000 Uiso R
H12 H 0.7118 0.3830 0.2286 0.0453 1.0000 Uiso R
H13 H 0.6287 0.5381 0.2196 0.0447 1.0000 Uiso R
H21 H 0.6441 -0.0119 0.2462 0.0281 1.0000 Uiso R
H31 H 0.6954 0.2548 0.3312 0.0300 1.0000 Uiso R
H32 H 0.6207 0.0687 0.3358 0.0305 1.0000 Uiso R
H41 H 0.5720 0.5968 0.3009 0.0289 1.0000 Uiso R
H51 H 0.5939 0.3722 0.4137 0.0288 1.0000 Uiso R
H61 H 0.5137 0.8598 0.3673 0.0241 1.0000 Uiso R
H71 H 0.4653 0.5131 0.4513 0.0247 1.0000 Uiso R
H81 H 0.4326 0.3106 0.3566 0.0239 1.0000 Uiso R
H91 H 0.4084 0.7226 0.2971 0.0250 1.0000 Uiso R
H92 H 0.3192 0.7238 0.3096 0.0256 1.0000 Uiso R
H101 H 0.2893 0.3148 0.2529 0.0304 1.0000 Uiso R
H111 H 0.4265 0.4829 0.2136 0.0282 1.0000 Uiso R
H181 H 0.2838 -0.3308 0.0416 0.0410 1.0000 Uiso R
H201 H 0.2310 0.2608 0.1472 0.0320 1.0000 Uiso R
H211 H 0.4838 -0.2816 0.0917 0.0661 1.0000 Uiso R
H231 H 0.0689 -0.2757 0.0224 0.0672 1.0000 Uiso R
H232 H 0.1487 -0.4507 0.0490 0.0678 1.0000 Uiso R
H233 H 0.1430 -0.2612 -0.0082 0.0662 1.0000 Uiso R
H241 H 0.6222 0.8899 0.4498 0.0391 1.0000 Uiso R
H251 H 0.4114 0.8598 0.4637 0.0360 1.0000 Uiso R
H261 H 0.3410 0.1827 0.3912 0.0388 1.0000 Uiso R
H1011 H 0.2646 0.4670 0.4398 0.0417 1.0000 Uiso R
H1012 H 0.2487 0.5972 0.4869 0.0430 1.0000 Uiso R

loop_
_atom_site_aniso_label
_atom_site_aniso_U_11
_atom_site_aniso_U_22
_atom_site_aniso_U_33
_atom_site_aniso_U_23
_atom_site_aniso_U_13
_atom_site_aniso_U_12
C1 0.0317(8) 0.0282(9) 0.0327(8) 0.0009(7) 0.0122(6) -0.0022(7)
C2 0.0221(7) 0.0207(8) 0.0316(8) -0.0021(7) 0.0093(6) 0.0012(6)
C3 0.0227(7) 0.0240(8) 0.0288(8) 0.0015(7) 0.0088(6) 0.0019(6)
C4 0.0203(6) 0.0223(8) 0.0276(7) -0.0005(6) 0.0060(5) -0.0025(6)
C5 0.0203(6) 0.0216(8) 0.0266(7) 0.0018(6) 0.0060(5) 0.0001(6)
C6 0.0230(7) 0.0214(7) 0.0204(7) -0.0007(6) 0.0061(5) -0.0005(6)
C7 0.0217(6) 0.0197(7) 0.0211(6) 0.0011(6) 0.0075(5) 0.0032(6)
C8 0.0187(6) 0.0206(7) 0.0243(7) 0.0007(6) 0.0081(5) 0.0009(6)
C9 0.0210(7) 0.0234(8) 0.0236(7) 0.0001(7) 0.0055(5) 0.0011(6)
C10 0.0218(6) 0.0270(9) 0.0250(7) -0.0003(7) 0.0029(5) -0.0031(6)
C11 0.0246(7) 0.0215(8) 0.0240(7) 0.0015(6) 0.0037(5) -0.0018(6)
C12 0.0332(8) 0.0221(8) 0.0190(7) 0.0023(6) 0.0070(6) -0.0046(7)
C13 0.0331(8) 0.0216(8) 0.0229(7) 0.0003(6) 0.0065(6) -0.0036(7)
C14 0.0337(8) 0.0204(8) 0.0270(8) -0.0009(6) 0.0093(6) 0.0005(7)
C17 0.0416(9) 0.0264(9) 0.0260(7) -0.0036(7) 0.0078(6) -0.0031(8)
C18 0.0438(10) 0.0309(10) 0.0237(7) -0.0026(7) 0.0040(7) -0.0074(8)
C19 0.0351(8) 0.0349(10) 0.0196(7) 0.0022(7) 0.0020(6) -0.0089(8)
C20 0.0319(8) 0.0295(9) 0.0206(7) 0.0013(7) 0.0053(6) -0.0034(7)
C23 0.0433(11) 0.0457(12) 0.0381(10) -0.0031(9) -0.0050(8) -0.0112(9)
O15 0.0237(5) 0.0275(6) 0.0286(5) -0.0048(5) 0.0074(4) -0.0020(5)
O16 0.0379(6) 0.0385(8) 0.0377(6) -0.0114(6) 0.0087(5) 0.0071(6)
O21 0.0454(7) 0.0415(9) 0.0427(7) -0.0187(7) 0.0079(6) 0.0012(7)
O22 0.0350(6) 0.0512(9) 0.0289(6) -0.0077(6) -0.0003(5) -0.0097(6)
O24 0.0227(5) 0.0315(6) 0.0236(5) -0.0047(5) 0.0073(4) -0.0051(5)
O25 0.0252(5) 0.0256(6) 0.0230(5) -0.0019(5) 0.0077(4) 0.0057(5)
O26 0.0217(5) 0.0231(6) 0.0334(5) 0.0014(5) 0.0115(4) -0.0012(5)
O101 0.0272(5) 0.0278(6) 0.0311(6) -0.0029(5) 0.0111(4) -0.0044(5)

loop_
_atom_type_symbol
_atom_type_scat_dispersion_real
_atom_type_scat_dispersion_imag
_atom_type_scat_Cromer_Mann_a1
_atom_type_scat_Cromer_Mann_b1
_atom_type_scat_Cromer_Mann_a2
_atom_type_scat_Cromer_Mann_b2
_atom_type_scat_Cromer_Mann_a3
_atom_type_scat_Cromer_Mann_b3
_atom_type_scat_Cromer_Mann_a4
_atom_type_scat_Cromer_Mann_b4
_atom_type_scat_Cromer_Mann_c
_atom_type_scat_source
C 0.0181 0.0091 2.3100 20.8439 1.0200 10.2075 1.5886 0.5687 0.8650 51.6512 0.2156 'International Tables Vol C 4.2.6.8 and 6.1.1.4'
H 0.0000 0.0000 0.4930 10.5109 0.3229 26.1257 0.1402 3.1424 0.0408 57.7998 0.0030 'International Tables Vol C 4.2.6.8 and 6.1.1.4'
O 0.0492 0.0322 3.0485 13.2771 2.2868 5.7011 1.5463 0.3239 0.8670 32.9089 0.2508 'International Tables Vol C 4.2.6.8 and 6.1.1.4'

loop_
_geom_angle_atom_site_label_1
_geom_angle_atom_site_label_2
_geom_angle_atom_site_label_3
_geom_angle
_geom_angle_publ_flag
C2 C1 H11 110.7 no
C2 C1 H12 111.2 no
H11 C1 H12 109.1 no
C2 C1 H13 109.4 no
H11 C1 H13 106.7 no
H12 C1 H13 109.7 no
C1 C2 C3 113.71(14) yes
C1 C2 O15 109.81(13) yes
C3 C2 O15 106.94(12) yes
C1 C2 H21 109.9 no
C3 C2 H21 107.5 no
O15 C2 H21 108.8 no
C2 C3 C4 115.93(13) yes
C2 C3 H31 106.7 no
C4 C3 H31 108.5 no
C2 C3 H32 108.3 no
C4 C3 H32 108.9 no
H31 C3 H32 108.3 no
C3 C4 C5 123.63(15) yes
C3 C4 H41 117.0 no
C5 C4 H41 119.4 no
C4 C5 C6 125.36(15) yes
C4 C5 H51 119.1 no
C6 C5 H51 115.5 no
C5 C6 C7 110.70(13) yes
C5 C6 O24 111.15(12) yes
C7 C6 O24 107.18(12) yes
C5 C6 H61 109.7 no
C7 C6 H61 109.7 no
O24 C6 H61 108.4 no
C6 C7 C8 112.05(12) yes
C6 C7 O25 110.66(13) yes
C8 C7 O25 110.02(11) yes
C6 C7 H71 106.8 no
C8 C7 H71 109.1 no
O25 C7 H71 108.0 no
C7 C8 C9 113.99(13) yes
C7 C8 O26 110.46(12) yes
C9 C8 O26 108.82(11) yes
C7 C8 H81 106.6 no
C9 C8 H81 108.8 no
O26 C8 H81 108.0 no
C8 C9 C10 110.39(14) yes
C8 C9 H91 109.3 no
C10 C9 H91 108.4 no
C8 C9 H92 107.0 no
C10 C9 H92 112.6 no
H91 C9 H92 109.2 no
C9 C10 C11 123.50(15) yes
C9 C10 H101 115.6 no
C11 C10 H101 120.8 no
C10 C11 C12 123.73(15) yes
C10 C11 H111 119.5 no
C12 C11 H111 116.7 no
C11 C12 C13 123.12(15) yes
C11 C12 C20 117.09(15) yes
C13 C12 C20 119.78(15) yes
C12 C13 C14 125.33(15) yes
C12 C13 C17 118.11(15) yes
C14 C13 C17 116.53(15) yes
C13 C14 O15 116.19(14) yes
C13 C14 O16 122.67(15) yes
O15 C14 O16 121.09(15) yes
C13 C17 C18 121.25(17) yes
C13 C17 O21 123.00(16) yes
C18 C17 O21 115.75(16) yes
C17 C18 C19 119.36(16) yes
C17 C18 H181 118.0 no
C19 C18 H181 122.7 no
C18 C19 C20 120.71(16) yes
C18 C19 O22 124.66(17) yes
C20 C19 O22 114.61(17) yes
C19 C20 C12 120.61(17) yes
C19 C20 H201 118.5 no
C12 C20 H201 120.9 no
O22 C23 H231 107.5 no
O22 C23 H232 109.0 no
H231 C23 H232 108.8 no
O22 C23 H233 111.8 no
H231 C23 H233 108.8 no
H232 C23 H233 110.9 no
C2 O15 C14 115.58(12) yes
C17 O21 H211 108.6 no
C23 O22 C19 117.68(17) yes
C6 O24 H241 108.4 no
C7 O25 H251 105.8 no
C8 O26 H261 107.8 no
H1011 O101 H1012 111.6 no

loop_
_geom_bond_atom_site_label_1
_geom_bond_atom_site_label_2
_geom_bond_distance
_geom_bond_publ_flag
C1 C2 1.508(2) yes
C1 H11 0.964 no
C1 H12 0.973 no
C1 H13 0.936 no
C2 C3 1.521(2) yes
C2 O15 1.4732(18) yes
C2 H21 0.975 no
C3 C4 1.505(2) yes
C3 H31 0.994 no
C3 H32 0.963 no
C4 C5 1.318(2) yes
C4 H41 0.959 no
C5 C6 1.501(2) yes
C5 H51 0.927 no
C6 C7 1.535(2) yes
C6 O24 1.4397(18) yes
C6 H61 0.990 no
C7 C8 1.523(2) yes
C7 O25 1.4331(19) yes
C7 H71 1.011 no
C8 C9 1.532(2) yes
C8 O26 1.4401(18) yes
C8 H81 0.978 no
C9 C10 1.499(2) yes
C9 H91 0.983 no
C9 H92 0.978 no
C10 C11 1.327(2) yes
C10 H101 0.949 no
C11 C12 1.484(2) yes
C11 H111 0.959 no
C12 C13 1.420(2) yes
C12 C20 1.387(2) yes
C13 C14 1.477(2) yes
C13 C17 1.420(2) yes
C14 O15 1.341(2) yes
C14 O16 1.230(2) yes
C17 C18 1.398(3) yes
C17 O21 1.347(2) yes
C18 C19 1.375(3) yes
C18 H181 0.933 no
C19 C20 1.406(2) yes
C19 O22 1.359(2) yes
C20 H201 0.978 no
C23 O22 1.436(3) yes
C23 H231 0.973 no
C23 H232 0.974 no
C23 H233 0.979 no
O21 H211 0.843 no
O24 H241 0.839 no
O25 H251 0.845 no
O26 H261 0.819 no
O101 H1011 0.827 no
O101 H1012 0.811 no

loop_
_geom_hbond_atom_site_label_D
_geom_hbond_atom_site_label_H
_geom_hbond_atom_site_label_A
_geom_hbond_site_symmetry_A
_geom_hbond_angle_DHA
_geom_hbond_distance_DH
_geom_hbond_distance_HA
_geom_hbond_distance_DA
_geom_hbond_publ_flag
C1 H11 O22 2_555 145.67(5) 0.964 2.574 3.413(2) yes
C1 H13 O16 1_565 135.89(5) 0.936 2.579 3.316(2) yes
O21 H211 O16 . 147.00 0.843 1.790 2.540(2) yes
O24 H241 O101 2_555 163.51(5) 0.839 1.954 2.769(2) yes
O25 H251 O24 3_656 173.08(5) 0.845 1.877 2.718(2) yes
O26 H261 O25 1_545 165.75(4) 0.819 2.005 2.806(2) yes
O101 H1011 O26 . 160.00 0.827 2.057 2.847(2) yes
O101 H1012 O101 4_556 174.06(6) 0.811 2.099 2.907(2) yes
